data_2021284
loop_
_publ_author_name
'Owczarzak, Agata'
'Przyby\/l, Anna K.'
'Kubicki, Maciej'

_publ_section_title
;
 Different cationic forms of (--)-cytisine in the crystal structures of
 its simple inorganic salts
;
_journal_coeditor_code YF3149
_journal_issue 11
_journal_name_full 'Acta Crystallographica Section C'
_journal_page_first
;
;
_journal_paper_doi 10.1107/S2053229618012585
_journal_volume 74
_journal_year 2018
_chemical_absolute_configuration rmad
_chemical_formula_iupac 'C11 H15 N2 O +, Cl -, H2 O'
_chemical_formula_moiety 'C11 H15 N2 O +, Cl -, H2 O'
_chemical_formula_sum 'C11 H17 Cl N2 O2'
_chemical_formula_weight 244.71
_chemical_name_common
;
Cytisinium chloride monohydrate
;
_chemical_name_systematic
;
6-Oxo-7,11-diazatricyclo[7.3.1.0^2,7^]trideca-2,4-dien-11-ium chloride
monohydrate
;
_space_group_crystal_system monoclinic
_space_group_IT_number 4
_space_group_name_Hall 'P 2yb'
_space_group_name_H-M_alt 'P 1 21 1'
_symmetry_space_group_name_Hall 'P 2yb'
_symmetry_space_group_name_H-M 'P 1 21 1'
_atom_sites_solution_hydrogens difmap
_audit_creation_method SHELXL-2013
_cell_angle_alpha 90
_cell_angle_beta 108.559(3)
_cell_angle_gamma 90
_cell_formula_units_Z 2
_cell_length_a 7.6327(2)
_cell_length_b 10.4510(2)
_cell_length_c 7.6553(2)
_cell_measurement_reflns_used 6830
_cell_measurement_temperature 100.0(10)
_cell_measurement_theta_max 28.7770
_cell_measurement_theta_min 3.2530
_cell_volume 578.90(3)
_computing_cell_refinement
;
(CrysAlis PRO; Agilent, 2014)
;
_computing_data_collection
;
(CrysAlis PRO; Agilent, 2014)
;
_computing_data_reduction
;
(CrysAlis PRO; Agilent, 2014)
;
_computing_molecular_graphics
;
Mercury (Macrae <i>et al.</i>,  2008)
;
_computing_publication_material
;
SHELXL2014 (Sheldrick, 2015b)
;
_computing_structure_refinement
;
SHELXL2014 (Sheldrick, 2015b)
;
_computing_structure_solution
;
SHELXT (Sheldrick, 2015a)
;
_diffrn_ambient_temperature 100.0(10)
_diffrn_detector 'CCD plate'
_diffrn_detector_area_resol_mean 16.1544
_diffrn_measured_fraction_theta_full 0.996
_diffrn_measured_fraction_theta_max 0.935
_diffrn_measurement_device 'four-circle diffractometer'
_diffrn_measurement_device_type 'Agilent Xcalibur Eos'
_diffrn_measurement_method '\w scan'
_diffrn_radiation_monochromator graphite
_diffrn_radiation_probe x-ray
_diffrn_radiation_type 'Mo K\a'
_diffrn_radiation_wavelength 0.71073
_diffrn_reflns_av_R_equivalents 0.0343
_diffrn_reflns_av_unetI/netI 0.0297
_diffrn_reflns_limit_h_max 10
_diffrn_reflns_limit_h_min -9
_diffrn_reflns_limit_k_max 13
_diffrn_reflns_limit_k_min -14
_diffrn_reflns_limit_l_max 10
_diffrn_reflns_limit_l_min -10
_diffrn_reflns_number 12838
_diffrn_reflns_theta_full 25.000
_diffrn_reflns_theta_max 29.054
_diffrn_reflns_theta_min 3.283
_diffrn_source 'Enhance (Mo) X-ray Source'
_exptl_absorpt_coefficient_mu 0.318
_exptl_absorpt_correction_T_max 1.00000
_exptl_absorpt_correction_T_min 0.94783
_exptl_absorpt_correction_type multi-scan
_exptl_absorpt_process_details
;
(CrysAlis PRO; Agilent, 2014)
;
_exptl_crystal_colour colourless
_exptl_crystal_density_diffrn 1.404
_exptl_crystal_description prism
_exptl_crystal_F_000 260
_exptl_crystal_size_max 0.3
_exptl_crystal_size_mid 0.2
_exptl_crystal_size_min 0.15
_refine_diff_density_max 0.304
_refine_diff_density_min -0.180
_refine_ls_abs_structure_details
;
Flack <i>x</i> determined using 1146 quotients [(I+)-(I-)]/[(I+)+(I-)]
(Parsons <i>et al.</i>,  2013)
;
_refine_ls_abs_structure_Flack -0.05(2)
_refine_ls_extinction_method none
_refine_ls_goodness_of_fit_ref 1.036
_refine_ls_hydrogen_treatment refall
_refine_ls_matrix_type full
_refine_ls_number_parameters 213
_refine_ls_number_reflns 2796
_refine_ls_number_restraints 1
_refine_ls_restrained_S_all 1.035
_refine_ls_R_factor_all 0.0312
_refine_ls_R_factor_gt 0.0286
_refine_ls_shift/su_max 0.001
_refine_ls_shift/su_mean 0.000
_refine_ls_structure_factor_coef Fsqd
_refine_ls_weighting_details 'w=1/[\s^2^(Fo^2^)+(0.0399P)^2^+0.0651P] where P=(Fo^2^+2Fc^2^)/3'
_refine_ls_weighting_scheme calc
_refine_ls_wR_factor_gt 0.0668
_refine_ls_wR_factor_ref 0.0682
_reflns_number_gt 2653
_reflns_number_total 2796
_reflns_threshold_expression 'I > 2\s(I)'
_cod_data_source_file yf3149sup1.cif
_cod_data_source_block 5
_cod_database_code 2021284
_shelx_space_group_comment
;
The symmetry employed for this shelxl refinement is uniquely defined
by the following loop, which should always be used as a source of
symmetry information in preference to the above space-group names.
They are only intended as comments.
;

loop_
_space_group_symop_operation_xyz
'x, y, z'
'-x, y+1/2, -z'

loop_
_atom_site_type_symbol
_atom_site_label
_atom_site_fract_x
_atom_site_fract_y
_atom_site_fract_z
_atom_site_U_iso_or_equiv
_atom_site_adp_type
_atom_site_calc_flag
_atom_site_occupancy
N N1 0.9528(2) 0.40164(16) 0.3411(2) 0.0108(3) Uani d 1
C C2 1.0704(3) 0.37643(19) 0.2388(3) 0.0123(4) Uani d 1
O O2 1.1753(2) 0.28052(13) 0.2816(2) 0.0152(3) Uani d 1
C C3 1.0639(3) 0.4630(2) 0.0941(3) 0.0150(4) Uani d 1
H H3 1.139(4) 0.447(3) 0.020(4) 0.021(7) Uiso d 1
C C4 0.9509(3) 0.5669(2) 0.0613(3) 0.0158(4) Uani d 1
H H4 0.945(4) 0.623(3) -0.035(4) 0.017(6) Uiso d 1
C C5 0.8352(3) 0.5890(2) 0.1691(3) 0.0139(4) Uani d 1
H H5 0.754(4) 0.661(3) 0.148(4) 0.022(7) Uiso d 1
C C6 0.8389(3) 0.50680(18) 0.3083(3) 0.0119(4) Uani d 1
C C7 0.7184(3) 0.52863(19) 0.4289(3) 0.0128(4) Uani d 1
H H7 0.707(4) 0.617(3) 0.437(4) 0.019(7) Uiso d 1
C C8 0.8061(3) 0.4710(2) 0.6193(3) 0.0152(4) Uani d 1
H H8A 0.915(4) 0.514(2) 0.674(4) 0.016(6) Uiso d 1
H H8B 0.737(4) 0.487(3) 0.704(4) 0.022(7) Uiso d 1
C C9 0.8266(3) 0.3288(2) 0.5917(3) 0.0139(4) Uani d 1
H H9 0.876(4) 0.286(2) 0.710(4) 0.016(6) Uiso d 1
C C10 0.9671(3) 0.3082(2) 0.4912(3) 0.0146(4) Uani d 1
H H10A 1.096(4) 0.320(3) 0.581(4) 0.024(7) Uiso d 1
H H10B 0.964(3) 0.220(2) 0.440(3) 0.006(5) Uiso d 1
C C11 0.6395(3) 0.2664(2) 0.4980(3) 0.0149(4) Uani d 1
H H11A 0.653(4) 0.176(3) 0.468(4) 0.023(8) Uiso d 1
H H11B 0.566(3) 0.271(2) 0.581(3) 0.011(6) Uiso d 1
N N12 0.5325(3) 0.33156(17) 0.3224(2) 0.0128(4) Uani d 1
H H12A 0.419(4) 0.308(2) 0.293(3) 0.013(6) Uiso d 1
H H12B 0.574(4) 0.309(2) 0.227(3) 0.012(6) Uiso d 1
C C13 0.5253(3) 0.4736(2) 0.3415(3) 0.0140(4) Uani d 1
H H13A 0.455(4) 0.482(2) 0.420(3) 0.011(6) Uiso d 1
H H13B 0.471(4) 0.508(3) 0.220(4) 0.022(7) Uiso d 1
Cl Cl1 0.37566(8) 0.74989(5) 0.02606(7) 0.02257(15) Uani d 1
O O1W 0.3586(3) 0.4916(2) 0.7708(3) 0.0399(5) Uani d 1
H H1W2 0.355(6) 0.565(4) 0.850(6) 0.072(13) Uiso d 1
H H1W1 0.425(5) 0.432(4) 0.833(5) 0.050(11) Uiso d 1

loop_
_atom_site_aniso_label
_atom_site_aniso_U_11
_atom_site_aniso_U_22
_atom_site_aniso_U_33
_atom_site_aniso_U_12
_atom_site_aniso_U_13
_atom_site_aniso_U_23
N1 0.0105(8) 0.0108(8) 0.0113(8) -0.0002(6) 0.0038(6) 0.0005(6)
C2 0.0101(9) 0.0136(9) 0.0130(9) -0.0032(7) 0.0034(7) -0.0028(7)
O2 0.0120(7) 0.0152(8) 0.0194(7) 0.0007(5) 0.0065(6) 0.0003(5)
C3 0.0136(10) 0.0194(10) 0.0131(10) -0.0037(8) 0.0058(8) -0.0025(8)
C4 0.0196(11) 0.0161(10) 0.0104(9) -0.0050(8) 0.0030(8) 0.0025(8)
C5 0.0143(10) 0.0119(9) 0.0133(10) -0.0017(8) 0.0012(8) -0.0002(8)
C6 0.0103(9) 0.0119(9) 0.0122(9) -0.0018(7) 0.0018(8) -0.0031(7)
C7 0.0140(10) 0.0090(9) 0.0156(10) -0.0001(8) 0.0050(8) -0.0015(7)
C8 0.0158(10) 0.0176(10) 0.0126(10) -0.0017(9) 0.0048(8) -0.0033(8)
C9 0.0139(10) 0.0169(10) 0.0122(9) 0.0017(8) 0.0058(8) 0.0034(8)
C10 0.0139(11) 0.0151(10) 0.0157(10) 0.0028(8) 0.0060(8) 0.0051(8)
C11 0.0156(10) 0.0152(12) 0.0161(9) 0.0013(8) 0.0083(8) 0.0021(8)
N12 0.0118(9) 0.0137(8) 0.0139(9) -0.0017(7) 0.0055(7) -0.0018(7)
C13 0.0136(10) 0.0117(10) 0.0176(10) 0.0011(8) 0.0063(8) -0.0006(8)
Cl1 0.0256(3) 0.0258(3) 0.0205(3) 0.0091(2) 0.0131(2) 0.0100(2)
O1W 0.0459(13) 0.0369(12) 0.0328(11) 0.0006(10) 0.0067(10) 0.0002(9)

loop_
_atom_type_symbol
_atom_type_description
_atom_type_scat_dispersion_real
_atom_type_scat_dispersion_imag
_atom_type_scat_source
C C 0.0033 0.0016 'International Tables Vol C Tables 4.2.6.8 and 6.1.1.4'
H H 0.0000 0.0000 'International Tables Vol C Tables 4.2.6.8 and 6.1.1.4'
N N 0.0061 0.0033 'International Tables Vol C Tables 4.2.6.8 and 6.1.1.4'
O O 0.0106 0.0060 'International Tables Vol C Tables 4.2.6.8 and 6.1.1.4'
Cl Cl 0.1484 0.1585 'International Tables Vol C Tables 4.2.6.8 and 6.1.1.4'

loop_
_geom_angle_atom_site_label_1
_geom_angle_atom_site_label_2
_geom_angle_atom_site_label_3
_geom_angle
C6 N1 C2 122.20(17)
C6 N1 C10 123.58(16)
C2 N1 C10 114.18(15)
O2 C2 N1 118.35(17)
O2 C2 C3 124.90(19)
N1 C2 C3 116.75(18)
C4 C3 C2 121.1(2)
C4 C3 H3 120.0(18)
C2 C3 H3 118.9(18)
C3 C4 C5 120.18(19)
C3 C4 H4 120.9(18)
C5 C4 H4 118.9(17)
C6 C5 C4 119.7(2)
C6 C5 H5 118.7(17)
C4 C5 H5 121.6(17)
C5 C6 N1 120.09(19)
C5 C6 C7 121.14(18)
N1 C6 C7 118.77(17)
C6 C7 C8 110.94(17)
C6 C7 C13 111.43(17)
C8 C7 C13 109.90(18)
C6 C7 H7 106.0(17)
C8 C7 H7 110.6(17)
C13 C7 H7 107.8(17)
C9 C8 C7 106.73(17)
C9 C8 H8A 115.3(16)
C7 C8 H8A 107.3(16)
C9 C8 H8B 111.3(16)
C7 C8 H8B 113.9(17)
H8A C8 H8B 102(2)
C8 C9 C10 109.28(18)
C8 C9 C11 111.21(18)
C10 C9 C11 114.01(18)
C8 C9 H9 110.2(15)
C10 C9 H9 106.3(16)
C11 C9 H9 105.7(15)
N1 C10 C9 114.12(17)
N1 C10 H10A 105.4(16)
C9 C10 H10A 109.1(15)
N1 C10 H10B 108.6(13)
C9 C10 H10B 113.2(14)
H10A C10 H10B 106(2)
N12 C11 C9 112.90(17)
N12 C11 H11A 107.1(16)
C9 C11 H11A 111.6(18)
N12 C11 H11B 107.4(14)
C9 C11 H11B 108.6(14)
H11A C11 H11B 109(2)
C13 N12 C11 113.00(17)
C13 N12 H12A 104.2(17)
C11 N12 H12A 108.9(17)
C13 N12 H12B 111.6(15)
C11 N12 H12B 111.7(16)
H12A N12 H12B 107(2)
N12 C13 C7 110.93(18)
N12 C13 H13A 101.7(16)
C7 C13 H13A 111.0(15)
N12 C13 H13B 107.2(17)
C7 C13 H13B 110.1(18)
H13A C13 H13B 116(2)
H1W2 O1W H1W1 111(3)

loop_
_geom_bond_atom_site_label_1
_geom_bond_atom_site_label_2
_geom_bond_distance
N1 C6 1.374(3)
N1 C2 1.392(3)
N1 C10 1.485(3)
C2 O2 1.259(3)
C2 C3 1.419(3)
C3 C4 1.359(3)
C3 H3 0.94(3)
C4 C5 1.407(3)
C4 H4 0.93(3)
C5 C6 1.362(3)
C5 H5 0.95(3)
C6 C7 1.513(3)
C7 C8 1.521(3)
C7 C13 1.524(3)
C7 H7 0.93(3)
C8 C9 1.516(3)
C8 H8A 0.92(3)
C8 H8B 0.97(3)
C9 C10 1.521(3)
C9 C11 1.526(3)
C9 H9 0.97(3)
C10 H10A 1.01(3)
C10 H10B 1.00(2)
C11 N12 1.496(3)
C11 H11A 0.98(3)
C11 H11B 0.98(2)
N12 C13 1.494(3)
N12 H12A 0.86(3)
N12 H12B 0.92(3)
C13 H13A 0.92(2)
C13 H13B 0.96(3)
O1W H1W2 0.98(4)
O1W H1W1 0.85(4)

loop_
_geom_hbond_atom_site_label_D
_geom_hbond_atom_site_label_H
_geom_hbond_atom_site_label_A
_geom_hbond_site_symmetry_A
_geom_hbond_distance_DH
_geom_hbond_distance_HA
_geom_hbond_distance_DA
_geom_hbond_angle_DHA
N12 H12A O2 1_455 0.86(3) 1.86(3) 2.697(2) 165(2)
N12 H12B Cl1 2_645 0.92(3) 2.18(3) 3.0863(19) 170(2)
O1W H1W2 Cl1 1_556 0.98(4) 2.33(5) 3.311(2) 173(4)
O1W H1W1 Cl1 2_646 0.85(4) 2.46(4) 3.302(2) 172(3)

loop_
_geom_torsion_atom_site_label_1
_geom_torsion_atom_site_label_2
_geom_torsion_atom_site_label_3
_geom_torsion_atom_site_label_4
_geom_torsion
C6 N1 C2 O2 177.52(18)
C10 N1 C2 O2 -0.4(3)
C6 N1 C2 C3 -1.7(3)
C10 N1 C2 C3 -179.60(18)
O2 C2 C3 C4 -177.6(2)
N1 C2 C3 C4 1.6(3)
C2 C3 C4 C5 -1.2(3)
C3 C4 C5 C6 1.0(3)
C4 C5 C6 N1 -1.1(3)
C4 C5 C6 C7 179.09(18)
C2 N1 C6 C5 1.5(3)
C10 N1 C6 C5 179.21(19)
C2 N1 C6 C7 -178.64(17)
C10 N1 C6 C7 -1.0(3)
C5 C6 C7 C8 -152.29(19)
N1 C6 C7 C8 27.9(2)
C5 C6 C7 C13 84.9(2)
N1 C6 C7 C13 -94.9(2)
C6 C7 C8 C9 -60.1(2)
C13 C7 C8 C9 63.6(2)
C7 C8 C9 C10 66.7(2)
C7 C8 C9 C11 -60.1(2)
C6 N1 C10 C9 7.4(3)
C2 N1 C10 C9 -174.76(18)
C8 C9 C10 N1 -40.3(2)
C11 C9 C10 N1 84.8(2)
C8 C9 C11 N12 53.4(2)
C10 C9 C11 N12 -70.7(2)
C9 C11 N12 C13 -48.3(2)
C11 N12 C13 C7 51.3(2)
C6 C7 C13 N12 63.5(2)
C8 C7 C13 N12 -59.9(2)

_cod_database_fobs_code 2021284
